data_2012762
loop_
_publ_author_name
'Poto\<c\<n\'ak, Ivan'
'Bur\<c\'ak, Milan'
'Wagner, Christoph'
'J\"ager, Lothar'

_publ_section_title
;Low-dimensional compounds containing cyano groups. II.
 <i>catena</i>-Poly[[(2,2'-bipyridine-\k^2^<i>N</i>:<i>N</i>')(dicyanamido-\k<i>N</i>)copper(II)]-\m-dicyanamido-\k^2^<i>N</i>:<i>N</i>']
;
_journal_issue 6
_journal_name_full 'Acta Crystallographica Section C'
_journal_page_first m327
_journal_page_last m329
_journal_paper_doi 10.1107/S0108270102006625
_journal_volume 58
_journal_year 2002
_chemical_formula_iupac '[Cu (C10 H8 N2) (C2 N3)2]'
_chemical_formula_moiety 'C14 H8 Cu N8'
_chemical_formula_sum 'C14 H8 Cu N8'
_chemical_formula_weight 351.82
_chemical_name_systematic
;
catena-Poly[[(2,2'-bipyridine-\k^2^N:N')(dicyanamide-\kN)copper(II)]-
\m-dicyanamide-\k^2^N:N']
;
_space_group_IT_number 9
_symmetry_cell_setting monoclinic
_symmetry_space_group_name_Hall 'C -2yc'
_symmetry_space_group_name_H-M 'C 1 c 1'
_atom_sites_solution_hydrogens geom
_atom_sites_solution_primary direct
_atom_sites_solution_secondary difmap
_audit_creation_method SHELXL97
_cell_angle_alpha 90
_cell_angle_beta 113.85(2)
_cell_angle_gamma 90
_cell_formula_units_Z 4
_cell_length_a 8.6495(18)
_cell_length_b 17.118(4)
_cell_length_c 10.568(2)
_cell_measurement_reflns_used 7754
_cell_measurement_temperature 220(2)
_cell_measurement_theta_max 26.05
_cell_measurement_theta_min 1.65
_cell_volume 1431.1(6)
_computing_cell_refinement 'CELL in IPDS (Stoe & Cie, 1999)'
_computing_data_collection 'EXPOSE in IPDS (Stoe & Cie, 1999)'
_computing_data_reduction 'INTEGRATE in IPDS (Stoe & Cie, 1999)'
_computing_molecular_graphics 'DIAMOND (Brandenburg, 1999)'
_computing_publication_material SHELXL97
_computing_structure_refinement 'SHELXL97 (Sheldrick, 1997)'
_computing_structure_solution 'SHELXS86 (Sheldrick, 1990)'
_diffrn_ambient_temperature 220(2)
_diffrn_measured_fraction_theta_full 0.913
_diffrn_measured_fraction_theta_max 0.913
_diffrn_measurement_device_type 'Stoe IPDS'
_diffrn_measurement_method '\f scan'
_diffrn_radiation_monochromator graphite
_diffrn_radiation_source 'fine-focus sealed tube'
_diffrn_radiation_type MoK\a
_diffrn_radiation_wavelength 0.71073
_diffrn_reflns_av_R_equivalents 0.028
_diffrn_reflns_av_sigmaI/netI 0.021
_diffrn_reflns_limit_h_max 10
_diffrn_reflns_limit_h_min -10
_diffrn_reflns_limit_k_max 20
_diffrn_reflns_limit_k_min -20
_diffrn_reflns_limit_l_max 12
_diffrn_reflns_limit_l_min -12
_diffrn_reflns_number 5294
_diffrn_reflns_theta_full 25.87
_diffrn_reflns_theta_max 25.87
_diffrn_reflns_theta_min 2.84
_diffrn_standards_decay_% none
_diffrn_standards_number 0
_exptl_absorpt_coefficient_mu 1.538
_exptl_absorpt_correction_T_max 0.776
_exptl_absorpt_correction_T_min 0.671
_exptl_absorpt_correction_type numerical
_exptl_absorpt_process_details 'FACE in IPDS (Stoe & Cie, 1999)'
_exptl_crystal_colour green
_exptl_crystal_density_diffrn 1.633
_exptl_crystal_density_meas ?
_exptl_crystal_density_method 'not measured'
_exptl_crystal_description prism
_exptl_crystal_F_000 708
_exptl_crystal_size_max 0.30
_exptl_crystal_size_mid 0.27
_exptl_crystal_size_min 0.21
_refine_diff_density_max 0.25
_refine_diff_density_min -0.39
_refine_ls_abs_structure_details '(Flack, 1983), 1224 Friedel pairs'
_refine_ls_abs_structure_Flack -0.012(11)
_refine_ls_extinction_method none
_refine_ls_goodness_of_fit_ref 1.092
_refine_ls_hydrogen_treatment constr
_refine_ls_matrix_type full
_refine_ls_number_parameters 208
_refine_ls_number_reflns 2491
_refine_ls_number_restraints 2
_refine_ls_restrained_S_all 1.092
_refine_ls_R_factor_all 0.024
_refine_ls_R_factor_gt 0.023
_refine_ls_shift/su_max <0.001
_refine_ls_shift/su_mean 0.000
_refine_ls_structure_factor_coef Fsqd
_refine_ls_weighting_details 'w = 1/[\s^2^(Fo^2^)+(0.0407P)^2^+0.6066P] where P=(Fo^2^+2Fc^2^)/3'
_refine_ls_weighting_scheme calc
_refine_ls_wR_factor_gt 0.060
_refine_ls_wR_factor_ref 0.064
_reflns_number_gt 2434
_reflns_number_total 2491
_reflns_threshold_expression I>2\s(I)
_cod_data_source_file gg1106.cif
_cod_data_source_block I
_cod_depositor_comments
;
The following automatic conversions were performed:

'_exptl_crystal_density_meas' value 'not measured' was changed to '?'
- the value is perceived as not measured.

Automatic conversion script
Id: cif_fix_values 3008 2015-01-20 13:52:24Z robertas 
;
_cod_original_cell_volume 1431.1(5)
_cod_original_sg_symbol_H-M 'C c'
_cod_database_code 2012762
_cod_database_fobs_code 2012762

loop_
_symmetry_equiv_pos_as_xyz
'x, y, z'
'x, -y, z+1/2'
'x+1/2, y+1/2, z'
'x+1/2, -y+1/2, z+1/2'

loop_
_atom_site_label
_atom_site_fract_x
_atom_site_fract_y
_atom_site_fract_z
_atom_site_U_iso_or_equiv
_atom_site_adp_type
_atom_site_calc_flag
_atom_site_refinement_flags
_atom_site_occupancy
_atom_site_disorder_assembly
_atom_site_disorder_group
_atom_site_type_symbol
Cu1 -0.07395(2) -0.183633(13) -0.71806(2) 0.03066(10) Uani d . 1 . . Cu
N10 -0.3290(5) -0.18665(12) -0.7987(4) 0.0323(7) Uani d . 1 . . N
N20 -0.1092(3) -0.30078(12) -0.7266(3) 0.0336(6) Uani d . 1 . . N
C11 -0.3984(3) -0.25867(13) -0.8158(3) 0.0298(5) Uani d . 1 . . C
C12 -0.4277(4) -0.12434(15) -0.8421(3) 0.0390(6) Uani d . 1 . . C
H12 -0.3785 -0.0752 -0.8326 0.047 Uiso calc R 1 . . H
C13 -0.6031(4) -0.13072(19) -0.9014(3) 0.0441(7) Uani d . 1 . . C
H13 -0.6704 -0.0864 -0.9307 0.053 Uiso calc R 1 . . H
C14 -0.6749(4) -0.2032(2) -0.9161(4) 0.0443(7) Uani d . 1 . . C
H14 -0.7919 -0.2085 -0.9542 0.053 Uiso calc R 1 . . H
C15 -0.5725(3) -0.26869(17) -0.8740(3) 0.0411(6) Uani d . 1 . . C
H15 -0.6195 -0.3184 -0.8845 0.049 Uiso calc R 1 . . H
C21 -0.2736(3) -0.32352(13) -0.7709(3) 0.0303(6) Uani d . 1 . . C
C22 0.0126(4) -0.35507(18) -0.6876(3) 0.0447(7) Uani d . 1 . . C
H22 0.1248 -0.3395 -0.6572 0.054 Uiso calc R 1 . . H
C23 -0.0251(4) -0.43418(18) -0.6915(4) 0.0528(10) Uani d . 1 . . C
H23 0.0611 -0.4711 -0.6661 0.063 Uiso calc R 1 . . H
C24 -0.1886(5) -0.45744(16) -0.7325(4) 0.0510(8) Uani d . 1 . . C
H24 -0.2142 -0.5102 -0.7321 0.061 Uiso calc R 1 . . H
C25 -0.3183(4) -0.40172(15) -0.7753(3) 0.0398(6) Uani d . 1 . . C
H25 -0.4310 -0.4166 -0.8058 0.048 Uiso calc R 1 . . H
C2 0.3182(4) -0.17978(16) -0.5806(3) 0.0382(6) Uani d . 1 . . C
N2 0.1728(5) -0.19182(16) -0.6217(5) 0.0477(9) Uani d . 1 . . N
N1 0.4790(5) -0.17500(18) -0.5413(5) 0.0586(10) Uani d . 1 . . N
C3 0.5685(4) -0.11258(16) -0.4834(3) 0.0426(6) Uani d . 1 . . C
N3 0.6617(4) -0.06218(15) -0.4330(4) 0.0617(8) Uani d . 1 . . N
C5 -0.0472(4) -0.01411(18) -0.6014(3) 0.0445(7) Uani d . 1 . . C
N5 -0.0680(3) -0.07777(15) -0.6359(3) 0.0484(6) Uani d . 1 . . N
N4 -0.0121(6) 0.05849(19) -0.5707(4) 0.0804(12) Uani d . 1 . . N
C6 -0.0491(3) -0.09740(14) -0.9821(3) 0.0338(5) Uani d . 1 . . C
N6 -0.0722(3) -0.13972(14) -0.9090(3) 0.0437(5) Uani d . 1 . . N

loop_
_atom_site_aniso_label
_atom_site_aniso_U_11
_atom_site_aniso_U_22
_atom_site_aniso_U_33
_atom_site_aniso_U_12
_atom_site_aniso_U_13
_atom_site_aniso_U_23
Cu1 0.02391(16) 0.03166(14) 0.03519(17) 0.00042(15) 0.01067(13) 0.00155(15)
N10 0.0292(17) 0.0326(14) 0.0361(17) 0.0000(9) 0.0143(15) 0.0017(8)
N20 0.0330(18) 0.0359(10) 0.0323(12) 0.0022(9) 0.0136(14) 0.0010(10)
C11 0.0295(13) 0.0323(12) 0.0287(13) 0.0000(9) 0.0129(12) 0.0006(9)
C12 0.0345(15) 0.0342(14) 0.0480(17) 0.0028(11) 0.0162(14) 0.0013(11)
C13 0.0285(15) 0.0475(16) 0.0507(19) 0.0087(12) 0.0100(15) -0.0040(13)
C14 0.0211(15) 0.0587(17) 0.050(2) 0.0004(14) 0.0111(16) -0.0101(16)
C15 0.0275(14) 0.0446(15) 0.0487(18) -0.0072(11) 0.0130(14) -0.0085(12)
C21 0.0298(15) 0.0325(12) 0.0302(14) 0.0001(9) 0.0139(14) 0.0002(9)
C22 0.0392(18) 0.0465(16) 0.0471(19) 0.0153(13) 0.0160(16) 0.0103(12)
C23 0.061(2) 0.0383(15) 0.060(3) 0.0210(13) 0.026(2) 0.0085(14)
C24 0.072(2) 0.0273(14) 0.055(2) 0.0046(14) 0.027(2) 0.0028(11)
C25 0.0472(16) 0.0343(13) 0.0388(15) -0.0038(11) 0.0182(14) 0.0005(11)
C2 0.0282(16) 0.0410(16) 0.0415(18) 0.0040(10) 0.0102(15) 0.0007(10)
N2 0.0279(19) 0.0478(17) 0.062(3) -0.0015(11) 0.0133(18) -0.0005(13)
N1 0.0269(17) 0.0531(17) 0.087(3) 0.0008(12) 0.0139(18) -0.0168(15)
C3 0.0373(16) 0.0421(14) 0.0493(18) 0.0101(12) 0.0185(15) 0.0076(12)
N3 0.0462(15) 0.0441(14) 0.080(2) -0.0021(13) 0.0109(17) -0.0041(14)
C5 0.0362(15) 0.0534(17) 0.0468(16) -0.0083(12) 0.0198(14) -0.0175(13)
N5 0.0365(14) 0.0504(14) 0.0519(17) -0.0028(10) 0.0114(14) -0.0183(11)
N4 0.117(3) 0.0609(18) 0.104(3) -0.0418(19) 0.086(3) -0.0455(18)
C6 0.0284(13) 0.0347(12) 0.0388(15) 0.0044(10) 0.0140(12) 0.0029(10)
N6 0.0468(14) 0.0434(12) 0.0470(14) 0.0057(10) 0.0253(13) 0.0106(10)

loop_
_atom_type_symbol
_atom_type_description
_atom_type_scat_dispersion_real
_atom_type_scat_dispersion_imag
_atom_type_scat_source
C C 0.0033 0.0016 'International Tables Vol C Tables 4.2.6.8 and 6.1.1.4'
H H 0.0000 0.0000 'International Tables Vol C Tables 4.2.6.8 and 6.1.1.4'
N N 0.0061 0.0033 'International Tables Vol C Tables 4.2.6.8 and 6.1.1.4'
Cu Cu 0.3201 1.2651 'International Tables Vol C Tables 4.2.6.8 and 6.1.1.4'

loop_
_geom_angle_atom_site_label_1
_geom_angle_atom_site_label_2
_geom_angle_atom_site_label_3
_geom_angle_site_symmetry_1
_geom_angle_site_symmetry_3
_geom_angle
_geom_angle_publ_flag
N2 Cu1 N5 . . 90.46(12) yes
N2 Cu1 N10 . . 172.06(15) yes
N5 Cu1 N10 . . 92.19(10) yes
N2 Cu1 N20 . . 93.72(11) yes
N5 Cu1 N20 . . 153.26(11) yes
N10 Cu1 N20 . . 80.60(9) yes
N2 Cu1 N6 . . 95.29(15) yes
N5 Cu1 N6 . . 94.67(11) yes
N10 Cu1 N6 . . 91.95(12) yes
N20 Cu1 N6 . . 111.18(11) yes
C12 N10 C11 . . 119.9(3) ?
C12 N10 Cu1 . . 124.5(2) ?
C11 N10 Cu1 . . 115.5(2) ?
C22 N20 C21 . . 119.3(2) ?
C22 N20 Cu1 . . 126.0(2) ?
C21 N20 Cu1 . . 114.58(16) ?
N10 C11 C15 . . 121.1(3) ?
N10 C11 C21 . . 114.4(3) ?
C15 C11 C21 . . 124.5(2) ?
N10 C12 C13 . . 121.6(3) ?
N10 C12 H12 . . 119.2 ?
C13 C12 H12 . . 119.2 ?
C14 C13 C12 . . 119.0(3) ?
C14 C13 H13 . . 120.5 ?
C12 C13 H13 . . 120.5 ?
C13 C14 C15 . . 119.7(3) ?
C13 C14 H14 . . 120.2 ?
C15 C14 H14 . . 120.2 ?
C11 C15 C14 . . 118.7(3) ?
C11 C15 H15 . . 120.6 ?
C14 C15 H15 . . 120.6 ?
N20 C21 C25 . . 121.7(2) ?
N20 C21 C11 . . 114.8(2) ?
C25 C21 C11 . . 123.6(2) ?
N20 C22 C23 . . 121.5(3) ?
N20 C22 H22 . . 119.3 ?
C23 C22 H22 . . 119.3 ?
C24 C23 C22 . . 119.7(3) ?
C24 C23 H23 . . 120.1 ?
C22 C23 H23 . . 120.1 ?
C23 C24 C25 . . 119.8(3) ?
C23 C24 H24 . . 120.1 ?
C25 C24 H24 . . 120.1 ?
C21 C25 C24 . . 118.0(3) ?
C21 C25 H25 . . 121.0 ?
C24 C25 H25 . . 121.0 ?
N2 C2 N1 . . 172.9(3) yes
C2 N2 Cu1 . . 163.6(3) yes
C2 N1 C3 . . 124.0(3) yes
N3 C3 N1 . . 172.6(3) yes
N5 C5 N4 . . 173.0(3) yes
C5 N5 Cu1 . . 167.8(2) yes
C6 N4 C5 2 . 125.3(3) yes
N6 C6 N4 . 2_554 171.0(3) yes
C6 N6 Cu1 . . 158.2(2) yes

loop_
_geom_bond_atom_site_label_1
_geom_bond_atom_site_label_2
_geom_bond_site_symmetry_2
_geom_bond_distance
_geom_bond_publ_flag
Cu1 N2 . 1.963(4) yes
Cu1 N5 . 2.001(2) yes
Cu1 N6 . 2.159(2) yes
Cu1 N10 . 2.018(4) yes
Cu1 N20 . 2.025(2) yes
N10 C12 . 1.327(4) ?
N10 C11 . 1.351(3) ?
N20 C22 . 1.339(4) ?
N20 C21 . 1.362(4) ?
C11 C15 . 1.387(4) ?
C11 C21 . 1.486(3) ?
C12 C13 . 1.392(4) ?
C12 H12 . 0.9300 ?
C13 C14 . 1.368(5) ?
C13 H13 . 0.9300 ?
C14 C15 . 1.386(5) ?
C14 H14 . 0.9300 ?
C15 H15 . 0.9300 ?
C21 C25 . 1.389(3) ?
C22 C23 . 1.389(5) ?
C22 H22 . 0.9300 ?
C23 C24 . 1.361(5) ?
C23 H23 . 0.9300 ?
C24 C25 . 1.401(4) ?
C24 H24 . 0.9300 ?
C25 H25 . 0.9300 ?
N1 C2 . 1.283(5) yes
N1 C3 . 1.316(5) yes
N2 C2 . 1.171(5) yes
N3 C3 . 1.154(4) yes
N4 C5 . 1.289(4) yes
N4 C6 2 1.291(4) yes
N5 C5 . 1.140(4) yes
N6 C6 . 1.134(3) yes
